data_2235695
loop_
_publ_author_name
'Zaghary, Wafaa A.'
'Geffken, Detlef'
'Ng, Seik Weng'

_publ_section_title
;
 6-Amino-4-(3-iodoanilino)-2-methylpyrimidin-1-ium chloride
;
_journal_coeditor_code XU5569
_journal_issue 7
_journal_name_full 'Acta Crystallographica Section E'
_journal_page_first o2235
_journal_paper_doi 10.1107/S1600536812028401
_journal_volume 68
_journal_year 2012
_chemical_formula_iupac 'C11 H12 I N4 +, Cl -'
_chemical_formula_moiety 'C11 H12 I N4 +, Cl -'
_chemical_formula_sum 'C11 H12 Cl I N4'
_chemical_formula_weight 362.60
_chemical_name_systematic
;
6-Amino-4-(3-iodoanilino)-2-methylpyrimidin-1-ium chloride
;
_space_group_IT_number 34
_symmetry_cell_setting orthorhombic
_symmetry_space_group_name_Hall 'P 2 -2n'
_symmetry_space_group_name_H-M 'P n n 2'
_atom_sites_solution_hydrogens geom
_atom_sites_solution_primary direct
_atom_sites_solution_secondary difmap
_audit_creation_method SHELXL-97
_cell_angle_alpha 90.00
_cell_angle_beta 90.00
_cell_angle_gamma 90.00
_cell_formula_units_Z 4
_cell_length_a 12.6323(5)
_cell_length_b 19.8608(7)
_cell_length_c 5.1267(2)
_cell_measurement_reflns_used 5603
_cell_measurement_temperature 100(2)
_cell_measurement_theta_max 27.4978
_cell_measurement_theta_min 2.6037
_cell_volume 1286.23(8)
_computing_cell_refinement 'CrysAlis PRO (Agilent, 2012)'
_computing_data_collection 'CrysAlis PRO (Agilent, 2012)'
_computing_data_reduction 'CrysAlis PRO (Agilent, 2012)'
_computing_molecular_graphics 'X-SEED (Barbour, 2001)'
_computing_publication_material 'publCIF (Westrip, 2010)'
_computing_structure_refinement 'SHELXL97 (Sheldrick, 2008)'
_computing_structure_solution 'SHELXS97 (Sheldrick, 2008)'
_diffrn_ambient_temperature 100(2)
_diffrn_detector_area_resol_mean 10.4041
_diffrn_measured_fraction_theta_full 0.999
_diffrn_measured_fraction_theta_max 0.999
_diffrn_measurement_device_type 'Agilent SuperNova Dual diffractometer with an Atlas detector'
_diffrn_measurement_method '\w scan'
_diffrn_radiation_monochromator Mirror
_diffrn_radiation_source 'SuperNova (Mo) X-ray Source'
_diffrn_radiation_type MoK\a
_diffrn_radiation_wavelength 0.71073
_diffrn_reflns_av_R_equivalents 0.0356
_diffrn_reflns_av_sigmaI/netI 0.0377
_diffrn_reflns_limit_h_max 11
_diffrn_reflns_limit_h_min -16
_diffrn_reflns_limit_k_max 25
_diffrn_reflns_limit_k_min -25
_diffrn_reflns_limit_l_max 6
_diffrn_reflns_limit_l_min -6
_diffrn_reflns_number 10009
_diffrn_reflns_theta_full 27.56
_diffrn_reflns_theta_max 27.56
_diffrn_reflns_theta_min 2.61
_diffrn_standards_decay_% 0
_diffrn_standards_interval_count 0
_diffrn_standards_interval_time 0
_diffrn_standards_number 0
_exptl_absorpt_coefficient_mu 2.681
_exptl_absorpt_correction_T_max 0.9239
_exptl_absorpt_correction_T_min 0.5538
_exptl_absorpt_correction_type multi-scan
_exptl_absorpt_process_details '(CrysAlis PRO; Agilent, 2012)'
_exptl_crystal_colour colorless
_exptl_crystal_density_diffrn 1.872
_exptl_crystal_density_method 'not measured'
_exptl_crystal_description prism
_exptl_crystal_F_000 704
_exptl_crystal_size_max 0.25
_exptl_crystal_size_mid 0.05
_exptl_crystal_size_min 0.03
_refine_diff_density_max 0.512
_refine_diff_density_min -0.698
_refine_ls_abs_structure_details 'Flack (1983), 1321 Friedel pairs'
_refine_ls_abs_structure_Flack -0.04(3)
_refine_ls_extinction_method none
_refine_ls_goodness_of_fit_ref 1.068
_refine_ls_hydrogen_treatment mixed
_refine_ls_matrix_type full
_refine_ls_number_parameters 172
_refine_ls_number_reflns 2981
_refine_ls_number_restraints 5
_refine_ls_restrained_S_all 1.067
_refine_ls_R_factor_all 0.0350
_refine_ls_R_factor_gt 0.0318
_refine_ls_shift/su_max 0.001
_refine_ls_shift/su_mean 0.001
_refine_ls_structure_factor_coef Fsqd
_refine_ls_weighting_details 'calc w=1/[\s^2^(Fo^2^)+(0.0455P)^2^+0.0980P] where P=(Fo^2^+2Fc^2^)/3'
_refine_ls_weighting_scheme calc
_refine_ls_wR_factor_gt 0.0752
_refine_ls_wR_factor_ref 0.0777
_reflns_number_gt 2833
_reflns_number_total 2981
_reflns_threshold_expression I>2\s(I)
_cod_data_source_file xu5569.cif
_cod_data_source_block I
_cod_database_code 2235695
_cod_database_fobs_code 2235695

loop_
_symmetry_equiv_pos_as_xyz
'x, y, z'
'-x, -y, z'
'-x+1/2, y+1/2, z+1/2'
'x+1/2, -y+1/2, z+1/2'

loop_
_atom_site_type_symbol
_atom_site_label
_atom_site_fract_x
_atom_site_fract_y
_atom_site_fract_z
_atom_site_U_iso_or_equiv
_atom_site_adp_type
_atom_site_calc_flag
_atom_site_refinement_flags
_atom_site_occupancy
_atom_site_symmetry_multiplicity
I I1 0.859538(17) 0.859281(10) 0.49964(10) 0.01803(9) Uani d . 1 1
Cl Cl1 0.5000 0.5000 0.7100(3) 0.0165(3) Uani d S 1 2
Cl Cl2 1.0000 0.5000 1.8561(3) 0.0189(3) Uani d S 1 2
N N1 0.6726(3) 0.62226(17) 0.8346(7) 0.0133(7) Uani d D 1 1
H H1 0.616(3) 0.597(2) 0.815(12) 0.030(15) Uiso d D 1 1
N N2 0.8301(3) 0.63625(14) 1.0653(6) 0.0115(8) Uani d . 1 1
N N3 0.8681(3) 0.56332(17) 1.4102(7) 0.0127(7) Uani d D 1 1
H H3 0.911(4) 0.551(2) 1.537(8) 0.032(14) Uiso d D 1 1
N N4 0.7588(3) 0.47680(17) 1.5483(7) 0.0158(8) Uani d D 1 1
H H4A 0.809(3) 0.471(2) 1.667(7) 0.019(12) Uiso d D 1 1
H H4B 0.6921(14) 0.465(2) 1.559(12) 0.037(16) Uiso d D 1 1
C C1 0.7485(3) 0.78043(16) 0.4921(11) 0.0132(7) Uani d . 1 1
C C2 0.6725(3) 0.7825(2) 0.2979(8) 0.0153(8) Uani d . 1 1
H H2 0.6724 0.8175 0.1716 0.018 Uiso calc R 1 1
C C3 0.5960(3) 0.7318(2) 0.2927(8) 0.0174(9) Uani d . 1 1
H H3A 0.5418 0.7328 0.1644 0.021 Uiso calc R 1 1
C C4 0.5988(3) 0.68030(16) 0.4730(9) 0.0138(8) Uani d . 1 1
H H4 0.5464 0.6460 0.4668 0.017 Uiso calc R 1 1
C C5 0.6770(3) 0.67774(17) 0.6634(8) 0.0116(7) Uani d . 1 1
C C6 0.7534(3) 0.72929(18) 0.6783(9) 0.0141(8) Uani d . 1 1
H H6 0.8062 0.7292 0.8101 0.017 Uiso calc R 1 1
C C7 0.7378(3) 0.60225(16) 1.0287(9) 0.0116(8) Uani d . 1 1
C C8 0.7081(3) 0.54705(17) 1.1824(8) 0.0126(7) Uani d . 1 1
H H8 0.6438 0.5235 1.1515 0.015 Uiso calc R 1 1
C C9 0.7757(3) 0.52821(18) 1.3798(8) 0.0121(8) Uani d . 1 1
C C10 0.8926(3) 0.61518(19) 1.2527(8) 0.0110(7) Uani d . 1 1
C C11 0.9960(4) 0.64830(19) 1.3029(9) 0.0190(9) Uani d . 1 1
H H11A 0.9953 0.6938 1.2292 0.029 Uiso calc R 1 1
H H11B 1.0528 0.6221 1.2212 0.029 Uiso calc R 1 1
H H11C 1.0083 0.6509 1.4914 0.029 Uiso calc R 1 1

loop_
_atom_site_aniso_label
_atom_site_aniso_U_11
_atom_site_aniso_U_22
_atom_site_aniso_U_33
_atom_site_aniso_U_12
_atom_site_aniso_U_13
_atom_site_aniso_U_23
I1 0.01513(14) 0.01341(13) 0.02556(15) -0.00259(7) -0.00545(16) 0.00610(14)
Cl1 0.0112(6) 0.0149(6) 0.0234(8) -0.0017(5) 0.000 0.000
Cl2 0.0187(7) 0.0262(7) 0.0117(7) 0.0092(5) 0.000 0.000
N1 0.0139(17) 0.0138(14) 0.0122(16) -0.0050(14) -0.0026(14) 0.0015(14)
N2 0.0101(16) 0.0122(14) 0.012(2) -0.0018(11) -0.0021(13) 0.0017(11)
N3 0.0130(18) 0.0130(15) 0.0121(16) 0.0006(12) -0.0030(13) 0.0017(13)
N4 0.0135(16) 0.0214(15) 0.012(2) -0.0011(12) -0.0009(14) 0.0067(14)
C1 0.0133(16) 0.0117(14) 0.0146(16) 0.0003(12) 0.003(2) 0.002(2)
C2 0.014(2) 0.0166(18) 0.015(2) 0.0006(16) -0.0014(17) 0.0031(16)
C3 0.016(2) 0.0180(18) 0.018(2) 0.0008(16) -0.0055(17) 0.0016(17)
C4 0.0132(16) 0.0123(14) 0.016(2) 0.0005(12) 0.000(2) -0.0008(18)
C5 0.0115(18) 0.0116(16) 0.0118(18) 0.0008(14) 0.0002(16) 0.0019(16)
C6 0.0126(19) 0.0157(17) 0.0139(17) 0.0002(14) -0.0026(16) -0.0006(16)
C7 0.0101(16) 0.0120(14) 0.013(2) 0.0001(11) -0.0003(17) -0.0014(17)
C8 0.0117(19) 0.0122(16) 0.0139(18) -0.0014(14) -0.0001(16) 0.0026(16)
C9 0.016(2) 0.0103(15) 0.0099(18) -0.0011(14) 0.0015(15) -0.0004(14)
C10 0.0123(19) 0.0121(18) 0.0085(17) 0.0006(15) 0.0004(15) 0.0006(15)
C11 0.016(2) 0.022(2) 0.020(2) -0.0062(16) -0.0060(18) 0.0083(17)

loop_
_atom_type_symbol
_atom_type_description
_atom_type_scat_dispersion_real
_atom_type_scat_dispersion_imag
_atom_type_scat_source
C C 0.0033 0.0016 'International Tables Vol C Tables 4.2.6.8 and 6.1.1.4'
H H 0.0000 0.0000 'International Tables Vol C Tables 4.2.6.8 and 6.1.1.4'
N N 0.0061 0.0033 'International Tables Vol C Tables 4.2.6.8 and 6.1.1.4'
Cl Cl 0.1484 0.1585 'International Tables Vol C Tables 4.2.6.8 and 6.1.1.4'
I I -0.4742 1.8119 'International Tables Vol C Tables 4.2.6.8 and 6.1.1.4'

loop_
_geom_angle_atom_site_label_1
_geom_angle_atom_site_label_2
_geom_angle_atom_site_label_3
_geom_angle
C7 N1 C5 131.6(3)
C7 N1 H1 114(4)
C5 N1 H1 114(4)
C10 N2 C7 117.3(3)
C10 N3 C9 121.2(3)
C10 N3 H3 122(3)
C9 N3 H3 117(3)
C9 N4 H4A 115(3)
C9 N4 H4B 113(4)
H4A N4 H4B 128(5)
C2 C1 C6 123.0(3)
C2 C1 I1 117.0(3)
C6 C1 I1 120.0(3)
C1 C2 C3 118.2(4)
C1 C2 H2 120.9
C3 C2 H2 120.9
C4 C3 C2 120.3(4)
C4 C3 H3A 119.8
C2 C3 H3A 119.8
C3 C4 C5 121.1(3)
C3 C4 H4 119.5
C5 C4 H4 119.5
C4 C5 C6 119.9(4)
C4 C5 N1 116.0(3)
C6 C5 N1 124.1(4)
C1 C6 C5 117.5(4)
C1 C6 H6 121.2
C5 C6 H6 121.2
N1 C7 N2 118.5(3)
N1 C7 C8 118.8(3)
N2 C7 C8 122.7(4)
C9 C8 C7 117.4(4)
C9 C8 H8 121.3
C7 C8 H8 121.3
N4 C9 N3 116.5(3)
N4 C9 C8 125.2(4)
N3 C9 C8 118.3(4)
N2 C10 N3 123.0(4)
N2 C10 C11 121.0(4)
N3 C10 C11 116.0(4)
C10 C11 H11A 109.5
C10 C11 H11B 109.5
H11A C11 H11B 109.5
C10 C11 H11C 109.5
H11A C11 H11C 109.5
H11B C11 H11C 109.5

loop_
_geom_bond_atom_site_label_1
_geom_bond_atom_site_label_2
_geom_bond_distance
I1 C1 2.103(3)
N1 C7 1.351(5)
N1 C5 1.410(5)
N1 H1 0.880(10)
N2 C10 1.313(5)
N2 C7 1.360(5)
N3 C10 1.345(5)
N3 C9 1.369(5)
N3 H3 0.880(10)
N4 C9 1.354(5)
N4 H4A 0.880(10)
N4 H4B 0.880(10)
C1 C2 1.384(6)
C1 C6 1.395(6)
C2 C3 1.396(6)
C2 H2 0.9500
C3 C4 1.380(6)
C3 H3A 0.9500
C4 C5 1.390(6)
C4 H4 0.9500
C5 C6 1.409(5)
C6 H6 0.9500
C7 C8 1.401(5)
C8 C9 1.375(5)
C8 H8 0.9500
C10 C11 1.485(6)
C11 H11A 0.9800
C11 H11B 0.9800
C11 H11C 0.9800

loop_
_geom_hbond_atom_site_label_D
_geom_hbond_atom_site_label_H
_geom_hbond_atom_site_label_A
_geom_hbond_site_symmetry_A
_geom_hbond_distance_DH
_geom_hbond_distance_HA
_geom_hbond_distance_DA
_geom_hbond_angle_DHA
N1 H1 Cl1 . 0.88(4) 2.48(4) 3.325(4) 162(4)
N3 H3 Cl2 . 0.88(5) 2.23(4) 3.096(4) 168(4)
N4 H4A Cl2 . 0.89(4) 2.66(4) 3.462(4) 150(3)
N4 H4B Cl1 1_556 0.88(2) 2.64(3) 3.404(4) 146(4)

loop_
_geom_torsion_atom_site_label_1
_geom_torsion_atom_site_label_2
_geom_torsion_atom_site_label_3
_geom_torsion_atom_site_label_4
_geom_torsion
C6 C1 C2 C3 1.5(7)
I1 C1 C2 C3 -178.2(3)
C1 C2 C3 C4 -1.8(6)
C2 C3 C4 C5 0.3(7)
C3 C4 C5 C6 1.6(6)
C3 C4 C5 N1 -179.2(4)
C7 N1 C5 C4 175.8(4)
C7 N1 C5 C6 -5.0(7)
C2 C1 C6 C5 0.4(7)
I1 C1 C6 C5 -179.9(3)
C4 C5 C6 C1 -1.9(6)
N1 C5 C6 C1 179.0(4)
C5 N1 C7 N2 -5.8(6)
C5 N1 C7 C8 174.7(4)
C10 N2 C7 N1 -179.0(4)
C10 N2 C7 C8 0.4(6)
N1 C7 C8 C9 -179.5(4)
N2 C7 C8 C9 1.1(6)
C10 N3 C9 N4 179.8(4)
C10 N3 C9 C8 0.3(6)
C7 C8 C9 N4 179.1(4)
C7 C8 C9 N3 -1.4(6)
C7 N2 C10 N3 -1.6(6)
C7 N2 C10 C11 178.6(4)
C9 N3 C10 N2 1.3(6)
C9 N3 C10 C11 -178.9(4)

loop_
_cod_related_entry_id
_cod_related_entry_database
_cod_related_entry_code
1 ChemSpider 30657927
